data_4323315
loop_
_publ_author_name
'Ricardo Baggio'
'Maria Teresa Garland'
'Mireille Perec'

_publ_section_title
;
 Preparation and X-ray Crystal Structure of the Polymeric Zirconium(IV)
 Oxalate Complex [K2{Zr(C2O4)3}.H2C2O4.H2O]n
;
_journal_name_full 'Inorganic Chemistry'
_journal_page_first 737
_journal_page_last 739
_journal_paper_doi 10.1021/ic960987z
_journal_volume 36
_journal_year 1997
_chemical_formula_sum 'C8 H4 K2 O17 Zr'
_chemical_formula_weight 541.53
_space_group_IT_number 9
_symmetry_cell_setting monoclinic
_symmetry_space_group_name_Hall 'C -2yc'
_symmetry_space_group_name_H-M 'C 1 c 1'
_atom_sites_solution_hydrogens geom
_atom_sites_solution_primary direct
_atom_sites_solution_secondary difmap
_cell_angle_alpha 90.00
_cell_angle_beta 107.93(1)
_cell_angle_gamma 90.00
_cell_formula_units_Z 4
_cell_length_a 16.465(5)
_cell_length_b 11.149(3)
_cell_length_c 8.939(3)
_cell_measurement_reflns_used 25
_cell_measurement_temperature 293(2)
_cell_measurement_theta_max 12.5
_cell_measurement_theta_min 7.5
_cell_volume 1561.2(8)
_computing_cell_refinement 'Siemens P3/P4-PC version V4.27 (1991)'
_computing_data_collection 'Siemens P3/P4-PC version V4.27 (1991)'
_computing_data_reduction 'XDISK in SHELXTL/PC(Sheldrick,1991)'
_computing_molecular_graphics 'XP in SHELXTL/PC(Sheldrick,1991)'
_computing_publication_material
;
CIFTAB (Sheldrick, 1993), PARST (Nardelli, 1983) and
CSD (Allen, Kennard & Taylor, 1983)
;
_computing_structure_refinement 'SHELXL-93 (Sheldrick, 1993)'
_computing_structure_solution 'SHELXS-86 (Sheldrick, 1990)'
_diffrn_ambient_temperature 293(2)
_diffrn_measurement_device 'Siemens R3m'
_diffrn_measurement_method \w/2\q
_diffrn_radiation_monochromator graphite
_diffrn_radiation_source 'fine-focus sealed tube'
_diffrn_radiation_type MoK\a
_diffrn_radiation_wavelength 0.71073
_diffrn_reflns_av_R_equivalents 0.034
_diffrn_reflns_av_sigmaI/netI 0.0316
_diffrn_reflns_limit_h_max 20
_diffrn_reflns_limit_h_min -22
_diffrn_reflns_limit_k_max 14
_diffrn_reflns_limit_k_min -1
_diffrn_reflns_limit_l_max 11
_diffrn_reflns_limit_l_min 0
_diffrn_reflns_number 2362
_diffrn_reflns_theta_max 28.49
_diffrn_reflns_theta_min 2.24
_diffrn_standards_decay_% <2
_diffrn_standards_interval_count 98
_diffrn_standards_number 2
_exptl_absorpt_coefficient_mu 1.337
_exptl_absorpt_correction_T_max 0.916
_exptl_absorpt_correction_T_min 0.724
_exptl_absorpt_correction_type 'Semiempirical ( Psi-scan)'
_exptl_crystal_colour Colorless
_exptl_crystal_density_diffrn 2.304
_exptl_crystal_density_meas ?
_exptl_crystal_description Polyhedra
_exptl_crystal_F_000 1064
_exptl_crystal_size_max 0.33
_exptl_crystal_size_mid 0.24
_exptl_crystal_size_min 0.16
_refine_diff_density_max 0.532
_refine_diff_density_min -0.346
_refine_diff_density_rms 0.089
_refine_ls_abs_structure_details 'Flack H D (1983), Acta Cryst. A39, 876-881'
_refine_ls_abs_structure_Flack 0.07(7)
_refine_ls_extinction_coef 0.0001(2)
_refine_ls_extinction_expression Fc^*^=kFc[1+0.001xFc^2^\l^3^/sin(2\q)]^-1/4^
_refine_ls_extinction_method SHELXL
_refine_ls_goodness_of_fit_all 1.114
_refine_ls_goodness_of_fit_obs 1.121
_refine_ls_hydrogen_treatment ' Riding on host atom'
_refine_ls_matrix_type full
_refine_ls_number_parameters 254
_refine_ls_number_reflns 2154
_refine_ls_number_restraints 6
_refine_ls_restrained_S_all 1.152
_refine_ls_restrained_S_obs 1.162
_refine_ls_R_factor_all 0.0326
_refine_ls_R_factor_obs 0.0291
_refine_ls_shift/esd_max 0.001
_refine_ls_shift/esd_mean <0.001
_refine_ls_structure_factor_coef Fsqd
_refine_ls_weighting_details 'w=1/[\s^2^(Fo^2^)+(0.0305P)^2^+2.4262P] where P=(Fo^2^+2Fc^2^)/3'
_refine_ls_weighting_scheme calc
_refine_ls_wR_factor_all 0.0691
_refine_ls_wR_factor_obs 0.0667
_reflns_number_observed 1902
_reflns_number_total 2154
_reflns_observed_criterion >2sigma(I)
_cod_data_source_file ic960987z.cif
_cod_data_source_block Zr_K_Oxal
_cod_depositor_comments
;
The following automatic conversions were performed:

'_geom_bond_publ_flag' value 'Y' changed to 'y' according to the
built-in table from CIF Core dictionary named 'cif_core.dic' version
2.4.1 from 2010-06-29 (47 times).

'_geom_angle_publ_flag' value 'Y'
changed to 'y' according to the built-in table from CIF Core
dictionary named 'cif_core.dic' version 2.4.1 from 2010-06-29 (142
times).

'_geom_torsion_publ_flag' value 'N' changed to 'n' according
to the built-in table from CIF Core dictionary named 'cif_core.dic'
version 2.4.1 from 2010-06-29 (16 times).

Automatic conversion script
Id: cif_fix_values 1715 2011-07-08 13:25:40Z adriana 

The following automatic conversions were performed:

'_exptl_crystal_density_meas' value 'not_measured' was changed to '?'
- the value is perceived as not measured.

Automatic conversion script
Id: cif_fix_values 3008 2015-01-20 13:52:24Z robertas 

The following automatic conversions were performed:

'_refine_ls_weighting_scheme' value 'calc
w=1/[\s^2^(Fo^2^)+(0.0305P)^2^+2.4262P] where P=(Fo^2^+2Fc^2^)/3' was
changed to 'calc'. New tag '_refine_ls_weighting_details' was
created. The value of the new tag was set to
'w=1/[\s^2^(Fo^2^)+(0.0305P)^2^+2.4262P] where P=(Fo^2^+2Fc^2^)/3'.

Automatic conversion script
Id: cif_fix_values 3143 2015-03-26 13:38:13Z robertas 
;
_cod_database_code 4323315

loop_
_symmetry_equiv_pos_as_xyz
'x, y, z'
'x, -y, z+1/2'
'x+1/2, y+1/2, z'
'x+1/2, -y+1/2, z+1/2'

loop_
_atom_site_aniso_label
_atom_site_aniso_U_11
_atom_site_aniso_U_22
_atom_site_aniso_U_33
_atom_site_aniso_U_23
_atom_site_aniso_U_13
_atom_site_aniso_U_12
Zr1 0.0124(2) 0.0169(2) 0.0124(2) -0.0001(3) 0.00238(12) -0.0008(4)
K1 0.0236(10) 0.0301(10) 0.0274(8) -0.0001(7) 0.0052(7) -0.0055(8)
K2 0.0293(11) 0.0385(11) 0.0281(8) -0.0047(8) 0.0090(8) 0.0100(9)
C1 0.021(2) 0.023(3) 0.034(3) 0.013(2) 0.014(2) 0.010(2)
C2 0.038(3) 0.018(3) 0.028(3) -0.001(2) 0.012(3) -0.009(2)
C3 0.020(3) 0.021(4) 0.026(3) 0.004(3) 0.006(3) 0.003(3)
C4 0.024(4) 0.017(4) 0.020(3) -0.003(3) 0.009(3) 0.005(3)
C5 0.012(3) 0.009(2) 0.013(3) -0.001(2) 0.002(2) 0.002(2)
C6 0.018(3) 0.028(4) 0.025(3) -0.010(3) 0.014(3) 0.005(3)
C7 0.035(5) 0.022(4) 0.029(4) 0.003(3) 0.014(3) 0.008(3)
C8 0.017(4) 0.024(4) 0.023(4) 0.006(3) 0.010(3) 0.009(3)
O11 0.042(3) 0.047(4) 0.027(3) -0.006(3) 0.002(3) 0.010(3)
O12 0.040(2) 0.037(2) 0.035(2) 0.001(2) 0.001(2) 0.014(2)
O21 0.033(3) 0.030(3) 0.026(3) 0.002(2) 0.000(2) 0.001(2)
O22 0.035(3) 0.045(4) 0.029(3) -0.005(2) 0.007(2) 0.005(3)
O31 0.039(4) 0.033(3) 0.036(3) 0.011(3) 0.006(3) -0.004(3)
O32 0.019(2) 0.027(3) 0.025(3) 0.006(2) 0.004(2) -0.004(2)
O41 0.027(4) 0.037(4) 0.030(3) -0.002(3) 0.008(3) -0.014(3)
O42 0.024(3) 0.023(3) 0.024(3) -0.001(2) 0.007(2) -0.006(2)
O51 0.019(3) 0.031(3) 0.010(2) 0.009(2) -0.002(2) -0.002(2)
O52 0.016(3) 0.026(3) 0.012(2) 0.007(2) -0.004(2) 0.007(2)
O61 0.016(3) 0.023(3) 0.030(3) 0.003(2) 0.015(2) -0.009(2)
O62 0.018(3) 0.022(2) 0.023(2) 0.003(2) -0.002(2) -0.006(2)
O71 0.022(3) 0.030(3) 0.017(2) -0.007(2) 0.003(2) 0.005(2)
O72 0.035(3) 0.053(4) 0.028(3) -0.017(3) 0.011(2) 0.018(3)
O81 0.013(2) 0.031(3) 0.010(2) -0.004(2) -0.001(2) 0.002(2)
O82 0.024(3) 0.037(4) 0.025(3) -0.001(3) 0.003(2) 0.014(3)
O1W 0.061(5) 0.073(6) 0.024(3) 0.000(3) -0.011(3) 0.032(4)

loop_
_atom_site_label
_atom_site_type_symbol
_atom_site_fract_x
_atom_site_fract_y
_atom_site_fract_z
_atom_site_U_iso_or_equiv
_atom_site_thermal_displace_type
_atom_site_occupancy
_atom_site_calc_flag
_atom_site_refinement_flags
_atom_site_disorder_group
Zr1 Zr 0.0000 0.67782(3) 0.2500 0.01421(11) Uani 1 d . .
K1 K 0.25568(15) 1.0585(2) 0.1025(3) 0.0276(4) Uani 1 d . .
K2 K -0.2577(2) 1.0589(2) 0.4132(3) 0.0319(5) Uani 1 d . .
C1 C 0.1329(3) 1.2502(5) 0.3049(7) 0.0247(11) Uani 1 d D .
C2 C 0.2182(4) 1.2348(5) 0.4326(7) 0.0276(12) Uani 1 d D .
C3 C 0.0778(5) 0.8656(8) 0.0941(9) 0.022(2) Uani 1 d D .
C4 C 0.1466(6) 0.8403(8) 0.2490(9) 0.020(2) Uani 1 d D .
C5 C 0.0488(5) 0.5046(6) 0.5357(8) 0.0118(12) Uani 1 d D .
C6 C -0.0460(6) 0.4809(8) 0.4517(10) 0.022(2) Uani 1 d D .
C7 C -0.0812(6) 0.8527(9) 0.4258(10) 0.028(2) Uani 1 d D .
C8 C -0.1486(6) 0.8343(8) 0.2640(10) 0.020(2) Uani 1 d D .
O11 O 0.1274(6) 1.1804(7) 0.1859(9) 0.041(2) Uani 1 d D .
H11 H 0.0814(6) 1.1911(7) 0.1192(9) 0.049(19) Uiso 1 d RD .
O12 O 0.0802(3) 1.3207(4) 0.3170(6) 0.0397(11) Uani 1 d . .
O21 O 0.2689(5) 1.1578(5) 0.4305(8) 0.0315(14) Uani 1 d . .
O22 O 0.2267(5) 1.3147(6) 0.5453(8) 0.037(2) Uani 1 d D .
H22 H 0.2723(5) 1.3045(6) 0.6126(8) 0.049(19) Uiso 1 d RD .
O31 O 0.0908(5) 0.9350(7) -0.0026(9) 0.038(2) Uani 1 d . .
O32 O 0.0079(4) 0.8037(6) 0.0785(7) 0.0244(13) Uani 1 d . .
O41 O 0.2172(4) 0.8900(7) 0.2872(8) 0.031(2) Uani 1 d . .
O42 O 0.1229(4) 0.7592(5) 0.3356(7) 0.0235(13) Uani 1 d . .
O51 O 0.0799(4) 0.4500(6) 0.6616(6) 0.0213(12) Uani 1 d . .
O52 O 0.0835(4) 0.5781(6) 0.4717(6) 0.0198(12) Uani 1 d . .
O61 O -0.0820(4) 0.4108(5) 0.5222(7) 0.0214(13) Uani 1 d . .
O62 O -0.0786(4) 0.5377(6) 0.3242(7) 0.0232(12) Uani 1 d . .
O71 O -0.0137(4) 0.7867(6) 0.4420(7) 0.0237(12) Uani 1 d . .
O72 O -0.0914(5) 0.9184(7) 0.5249(8) 0.039(2) Uani 1 d . .
O81 O -0.1278(4) 0.7587(5) 0.1780(6) 0.0188(12) Uani 1 d . .
O82 O -0.2134(4) 0.8922(7) 0.2295(8) 0.0300(15) Uani 1 d . .
O1W O 0.3593(7) 1.3106(8) 0.7975(9) 0.058(3) Uani 1 d . .

loop_
_atom_type_symbol
_atom_type_description
_atom_type_scat_dispersion_real
_atom_type_scat_dispersion_imag
_atom_type_scat_source
C C 0.0033 0.0016 'International Tables Vol C Tables 4.2.6.8 and 6.1.1.4'
H H 0.0000 0.0000 'International Tables Vol C Tables 4.2.6.8 and 6.1.1.4'
O O 0.0106 0.0060 'International Tables Vol C Tables 4.2.6.8 and 6.1.1.4'
Zr Zr -2.9673 0.5597 'International Tables Vol C Tables 4.2.6.8 and 6.1.1.4'
K K 0.2009 0.2494 'International Tables Vol C Tables 4.2.6.8 and 6.1.1.4'

loop_
_geom_angle_atom_site_label_1
_geom_angle_atom_site_label_2
_geom_angle_atom_site_label_3
_geom_angle
_geom_angle_site_symmetry_1
_geom_angle_site_symmetry_3
_geom_angle_publ_flag
O32 Zr1 O42 73.4(3) . . y
O32 Zr1 O71 104.3(2) . . y
O42 Zr1 O71 78.2(2) . . y
O32 Zr1 O81 77.4(2) . . y
O42 Zr1 O81 130.38(12) . . y
O71 Zr1 O81 71.2(2) . . y
O32 Zr1 O51 89.6(2) . 2_564 y
O42 Zr1 O51 78.6(2) . 2_564 y
O71 Zr1 O51 148.2(2) . 2_564 y
O81 Zr1 O51 140.5(2) . 2_564 y
O32 Zr1 O62 147.5(3) . . y
O42 Zr1 O62 139.1(2) . . y
O71 Zr1 O62 86.9(3) . . y
O81 Zr1 O62 77.6(2) . . y
O51 Zr1 O62 96.65(14) 2_564 . y
O32 Zr1 O61 78.0(2) . 2_564 y
O42 Zr1 O61 137.4(2) . 2_564 y
O71 Zr1 O61 140.1(2) . 2_564 y
O81 Zr1 O61 70.6(2) . 2_564 y
O51 Zr1 O61 70.3(2) 2_564 2_564 y
O62 Zr1 O61 74.2(2) . 2_564 y
O32 Zr1 O52 141.8(2) . . y
O42 Zr1 O52 69.5(2) . . y
O71 Zr1 O52 76.8(2) . . y
O81 Zr1 O52 135.3(2) . . y
O51 Zr1 O52 74.8(2) 2_564 . y
O62 Zr1 O52 70.1(2) . . y
O61 Zr1 O52 125.80(13) 2_564 . y
O41 K1 O41 138.4(2) . 2_574 y
O41 K1 O11 80.6(2) . . y
O41 K1 O11 102.5(2) 2_574 . y
O41 K1 O62 82.7(2) . 3 y
O41 K1 O62 126.8(2) 2_574 3 y
O11 K1 O62 119.6(2) . 3 y
O41 K1 O81 131.3(2) . 3 y
O41 K1 O81 90.3(2) 2_574 3 y
O11 K1 O81 93.7(2) . 3 y
O62 K1 O81 58.3(2) 3 3 y
O41 K1 O21 79.4(2) . 2_574 y
O41 K1 O21 70.3(2) 2_574 2_574 y
O11 K1 O21 136.9(2) . 2_574 y
O62 K1 O21 95.1(2) 3 2_574 y
O81 K1 O21 127.8(2) 3 2_574 y
O41 K1 O31 60.1(2) . . y
O41 K1 O31 82.6(2) 2_574 . y
O11 K1 O31 67.2(2) . . y
O62 K1 O31 141.3(2) 3 . y
O81 K1 O31 157.3(2) 3 . y
O21 K1 O31 69.7(2) 2_574 . y
O41 K1 O61 128.4(2) . 4_564 y
O41 K1 O61 70.8(2) 2_574 4_564 y
O11 K1 O61 144.2(2) . 4_564 y
O62 K1 O61 56.0(2) 3 4_564 y
O81 K1 O61 52.3(2) 3 4_564 y
O21 K1 O61 75.5(2) 2_574 4_564 y
O31 K1 O61 141.7(2) . 4_564 y
O41 K1 O21 68.2(2) . . y
O41 K1 O21 145.8(2) 2_574 . y
O11 K1 O21 53.8(2) . . y
O62 K1 O21 66.1(2) 3 . y
O81 K1 O21 69.6(2) 3 . y
O21 K1 O21 143.9(2) 2_574 . y
O31 K1 O21 105.2(2) . . y
O61 K1 O21 112.4(2) 4_564 . y
O41 K1 C4 131.2(2) . 2_574 y
O41 K1 C4 21.0(2) 2_574 2_574 y
O11 K1 C4 81.8(2) . 2_574 y
O62 K1 C4 144.5(2) 3 2_574 y
O81 K1 C4 94.9(2) 3 2_574 y
O21 K1 C4 83.4(2) 2_574 2_574 y
O31 K1 C4 71.2(2) . 2_574 y
O61 K1 C4 89.7(2) 4_564 2_574 y
O21 K1 C4 130.1(2) . 2_574 y
O41 K1 O42 128.9(2) . 2_574 y
O41 K1 O42 41.9(2) 2_574 2_574 y
O11 K1 O42 61.2(2) . 2_574 y
O62 K1 O42 144.6(2) 3 2_574 y
O81 K1 O42 86.5(2) 3 2_574 y
O21 K1 O42 105.3(2) 2_574 2_574 y
O31 K1 O42 73.8(2) . 2_574 y
O61 K1 O42 101.1(2) 4_564 2_574 y
O21 K1 O42 107.3(2) . 2_574 y
O82 K2 O82 136.1(2) . 2_575 y
O82 K2 O52 126.7(2) . 3_455 y
O82 K2 O52 76.3(2) 2_575 3_455 y
O82 K2 O1W 78.1(3) . 4_474 y
O82 K2 O1W 106.1(2) 2_575 4_474 y
O52 K2 O1W 142.6(2) 3_455 4_474 y
O82 K2 O42 131.7(2) . 3_455 y
O82 K2 O42 92.2(2) 2_575 3_455 y
O52 K2 O42 52.5(2) 3_455 3_455 y
O1W K2 O42 90.2(2) 4_474 3_455 y
O82 K2 O51 82.2(2) . 4_464 y
O82 K2 O51 133.6(2) 2_575 4_464 y
O52 K2 O51 57.7(2) 3_455 4_464 y
O1W K2 O51 107.4(2) 4_474 4_464 y
O42 K2 O51 56.7(2) 3_455 4_464 y
O82 K2 O22 72.0(2) . 3_445 y
O82 K2 O22 78.7(2) 2_575 3_445 y
O52 K2 O22 78.5(2) 3_455 3_445 y
O1W K2 O22 138.8(3) 4_474 3_445 y
O42 K2 O22 130.9(2) 3_455 3_445 y
O51 K2 O22 95.9(2) 4_464 3_445 y
O82 K2 O72 57.7(2) . . y
O82 K2 O72 80.7(2) 2_575 . y
O52 K2 O72 140.2(2) 3_455 . y
O1W K2 O72 75.0(3) 4_474 . y
O42 K2 O72 160.9(2) 3_455 . y
O51 K2 O72 138.9(2) 4_464 . y
O22 K2 O72 65.3(2) 3_445 . y
O82 K2 O81 127.5(2) . 2_575 y
O82 K2 O81 40.7(2) 2_575 2_575 y
O52 K2 O81 104.4(2) 3_455 2_575 y
O1W K2 O81 65.8(2) 4_474 2_575 y
O42 K2 O81 86.6(2) 3_455 2_575 y
O51 K2 O81 143.2(2) 4_464 2_575 y
O22 K2 O81 112.7(2) 3_445 2_575 y
O72 K2 O81 76.5(2) . 2_575 y
O12 C1 O11 126.6(7) . . y
O12 C1 C2 122.1(6) . . y
O11 C1 C2 111.3(6) . . y
O21 C2 O22 125.7(7) . . y
O21 C2 C1 123.6(6) . . y
O22 C2 C1 110.7(6) . . y
O31 C3 O32 126.5(8) . . y
O31 C3 C4 121.1(8) . . y
O32 C3 C4 112.4(7) . . y
O41 C4 O42 124.4(8) . . y
O41 C4 C3 122.8(8) . . y
O42 C4 C3 112.9(8) . . y
O52 C5 O51 128.6(8) . . y
O52 C5 C6 115.7(5) . . y
O51 C5 C6 115.6(5) . . y
O61 C6 O62 128.5(9) . . y
O61 C6 C5 115.3(6) . . y
O62 C6 C5 116.1(6) . . y
O72 C7 O71 124.8(9) . . y
O72 C7 C8 123.3(9) . . y
O71 C7 C8 111.9(7) . . y
O82 C8 O81 126.2(8) . . y
O82 C8 C7 119.6(8) . . y
O81 C8 C7 114.2(7) . . y

loop_
_geom_bond_atom_site_label_1
_geom_bond_atom_site_label_2
_geom_bond_distance
_geom_bond_site_symmetry_2
_geom_bond_publ_flag
Zr1 O32 2.112(7) . y
Zr1 O42 2.133(6) . y
Zr1 O71 2.170(6) . y
Zr1 O81 2.195(6) . y
Zr1 O51 2.241(6) 2_564 y
Zr1 O62 2.255(6) . y
Zr1 O61 2.292(6) 2_564 y
Zr1 O52 2.319(5) . y
K1 O41 2.702(7) . y
K1 O41 2.753(7) 2_574 y
K1 O11 2.799(9) . y
K1 O62 2.845(7) 3 y
K1 O81 2.886(6) 3 y
K1 O21 2.903(7) 2_574 y
K1 O31 2.928(9) . y
K1 O61 2.993(6) 4_564 y
K1 O21 3.078(7) . y
K1 O42 3.376(7) 2_574 y
K2 O82 2.724(7) . y
K2 O82 2.748(7) 2_575 y
K2 O52 2.827(6) 3_455 y
K2 O1W 2.851(10) 4_474 y
K2 O42 2.915(7) 3_455 y
K2 O51 2.918(6) 4_464 y
K2 O22 3.009(7) 3_445 y
K2 O72 3.044(8) . y
K2 O81 3.346(6) 2_575 y
C1 O12 1.200(7) . y
C1 O11 1.298(9) . y
C1 C2 1.523(8) . y
C2 O21 1.201(9) . y
C2 O22 1.319(8) . y
C3 O31 1.227(11) . y
C3 O32 1.312(11) . y
C3 C4 1.521(9) . y
C4 O41 1.237(11) . y
C4 O42 1.325(10) . y
C5 O52 1.235(9) . y
C5 O51 1.243(9) . y
C5 C6 1.532(6) . y
C6 O61 1.261(10) . y
C6 O62 1.270(11) . y
C7 O72 1.201(11) . y
C7 O71 1.302(12) . y
C7 C8 1.542(10) . y
C8 O82 1.203(10) . y
C8 O81 1.258(10) . y

loop_
_geom_torsion_atom_site_label_1
_geom_torsion_atom_site_label_2
_geom_torsion_atom_site_label_3
_geom_torsion_atom_site_label_4
_geom_torsion
_geom_torsion_site_symmetry_1
_geom_torsion_site_symmetry_2
_geom_torsion_site_symmetry_3
_geom_torsion_site_symmetry_4
_geom_torsion_publ_flag
O12 C1 C2 O21 172.9(7) . . . . n
O11 C1 C2 O21 -8.4(9) . . . . n
O12 C1 C2 O22 -5.2(8) . . . . n
O11 C1 C2 O22 173.5(6) . . . . n
O31 C3 C4 O41 2.0(14) . . . . n
O32 C3 C4 O41 -179.5(8) . . . . n
O31 C3 C4 O42 -177.1(8) . . . . n
O32 C3 C4 O42 1.4(11) . . . . n
O52 C5 C6 O61 -176.3(8) . . . . n
O51 C5 C6 O61 1.6(8) . . . . n
O52 C5 C6 O62 1.0(8) . . . . n
O51 C5 C6 O62 178.9(8) . . . . n
O72 C7 C8 O82 3.9(15) . . . . n
O71 C7 C8 O82 -177.5(9) . . . . n
O72 C7 C8 O81 -177.5(9) . . . . n
O71 C7 C8 O81 1.0(11) . . . . n
